data_1520890
loop_
_publ_author_name
'Boullay, P.'
'Grebille, D.'
'Hervieu, M.'
'Suard, E.'
'Raveau, B.'

_publ_section_title
;
 Incommensurate nuclear and magnetic structure of the oxygen-deficient
 perovskites (Ba2-3x Bi3x-1) (Fe2x Bi1-2x) O2+3x/2 (0.43<x<0.50)
;
_journal_name_full 'Journal of Solid State Chemistry'
_journal_page_first 450
_journal_page_last 463
_journal_volume 147
_journal_year 1999
_chemical_formula_sum 'Ba0.7 Bi0.4 Fe0.9 O2.67'
_chemical_name_systematic '(Ba0.7 Bi0.3) (Fe0.9 Bi0.1) O2.67'
_space_group_IT_number 221
_symmetry_space_group_name_Hall '-P 4 2 3'
_symmetry_space_group_name_H-M 'P m -3 m'
_cell_angle_alpha 90
_cell_angle_beta 90
_cell_angle_gamma 90
_cell_formula_units_Z 1
_cell_length_a 4.0506
_cell_length_b 4.0506
_cell_length_c 4.0506
_cell_volume 66.460
_citation_journal_id_ASTM JSSCBI
_cod_data_source_file Boullay_JSSCBI_1999_332.cif
_cod_data_source_block Ba0.7Bi0.4Fe0.9O2.67
_cod_original_cell_volume 66.45966
_cod_database_code 1520890

loop_
_symmetry_equiv_pos_as_xyz
x,y,z
-y,x,z
-x,-y,z
y,-x,z
x,-y,-z
y,x,-z
-x,y,-z
-y,-x,-z
z,x,y
-x,z,y
-z,-x,y
x,-z,y
z,-x,-y
x,z,-y
-z,x,-y
-x,-z,-y
y,z,x
y,-z,-x
z,y,-x
-y,z,-x
-z,-y,-x
-y,-z,x
z,-y,x
-z,y,x
-x,-y,-z
y,-x,-z
x,y,-z
-y,x,-z
-x,y,z
-y,-x,z
x,-y,z
y,x,z
-z,-x,-y
x,-z,-y
z,x,-y
-x,z,-y
-z,x,y
-x,-z,y
z,-x,y
x,z,y
-y,-z,-x
-y,z,x
-z,-y,x
y,-z,x
z,y,x
y,z,-x
-z,y,-x
z,-y,-x

loop_
_atom_site_label
_atom_site_type_symbol
_atom_site_fract_x
_atom_site_fract_y
_atom_site_fract_z
_atom_site_occupancy
_atom_site_U_iso_or_equiv
Bi1 Bi+3 0.5 0.5 0.5 0.3 0.0
Bi2 Bi+3 0 0 0 0.1 0.0
Ba1 Ba+2 0.5 0.5 0.5 0.7 0.0
Fe1 Fe+3 0 0 0 0.9 0.0
O1 O-2 0 0 0.5 0.89 0.0
